data_4066386
loop_
_publ_author_name
'Stander-Grobler, Elzet'
'Schuster, Oliver'
'Heydenrych, Greta'
'Cronje, Stephanie'
'Tosh, Evangeline'
'Albrecht, Martin'
'Frenking, Gernot'
'Raubenheimer, Helgard G.'

_publ_section_title
;
 Pyridine-Derived N-Heterocyclic Carbenes: An Experimental and Theoretical
 Evaluation of the Bonding in and Reactivity of Selected Normal and
 Abnormal Complexes of Nickel(II) and Palladium(II)
;
_journal_issue 22
_journal_name_full Organometallics
_journal_page_first 5821
_journal_paper_doi 10.1021/om100431u
_journal_volume 29
_journal_year 2010
_chemical_formula_moiety 'C42 H36 Cl2 N P2 Pd, C F3 O3 S, 2(C H2 Cl2)'
_chemical_formula_sum 'C45 H40 Cl6 F3 N O3 P2 Pd S'
_chemical_formula_weight 1112.88
_chemical_name_systematic
;
 ?
;
_space_group_IT_number 14
_symmetry_cell_setting monoclinic
_symmetry_space_group_name_Hall '-P 2ybc'
_symmetry_space_group_name_H-M 'P 1 21/c 1'
_atom_sites_solution_hydrogens geom
_atom_sites_solution_primary direct
_atom_sites_solution_secondary difmap
_audit_creation_method SHELXL-97
_cell_angle_alpha 90.00
_cell_angle_beta 106.954(2)
_cell_angle_gamma 90.00
_cell_formula_units_Z 4
_cell_length_a 17.6792(17)
_cell_length_b 16.9370(17)
_cell_length_c 16.3414(16)
_cell_measurement_reflns_used 9999
_cell_measurement_temperature 100(2)
_cell_measurement_theta_max 26.342
_cell_measurement_theta_min 2.196
_cell_volume 4680.5(8)
_computing_cell_refinement 'SAINT (Bruker, 2003)'
_computing_data_collection 'SMART (Bruker, 2002)'
_computing_data_reduction 'SAINT (Bruker, 2003)'
_computing_molecular_graphics 'SHELXL-97 (Sheldrick, 1997)'
_computing_publication_material 'SHELXL-97 (Sheldrick, 1997)'
_computing_structure_refinement 'SHELXL-97 (Sheldrick, 1997)'
_computing_structure_solution 'SHELXS (Sheldrick, 1990)'
_diffrn_ambient_temperature 100(2)
_diffrn_measured_fraction_theta_full 0.994
_diffrn_measured_fraction_theta_max 0.994
_diffrn_measurement_device_type 'Bruker APEX CCD area detector'
_diffrn_measurement_method \w-scans
_diffrn_radiation_monochromator graphite
_diffrn_radiation_source 'fine-focus sealed tube'
_diffrn_radiation_type MoK\a
_diffrn_radiation_wavelength 0.71073
_diffrn_reflns_av_R_equivalents 0.0342
_diffrn_reflns_av_sigmaI/netI 0.0398
_diffrn_reflns_limit_h_max 20
_diffrn_reflns_limit_h_min -21
_diffrn_reflns_limit_k_max 20
_diffrn_reflns_limit_k_min -20
_diffrn_reflns_limit_l_max 14
_diffrn_reflns_limit_l_min -19
_diffrn_reflns_number 24156
_diffrn_reflns_theta_full 25.35
_diffrn_reflns_theta_max 25.35
_diffrn_reflns_theta_min 1.70
_exptl_absorpt_coefficient_mu 0.905
_exptl_absorpt_correction_T_max 0.8397
_exptl_absorpt_correction_T_min 0.6714
_exptl_absorpt_correction_type multi-scan
_exptl_absorpt_process_details 'SADABS (Bruker, 2002)'
_exptl_crystal_colour colourless
_exptl_crystal_density_diffrn 1.579
_exptl_crystal_density_method 'not measured'
_exptl_crystal_description plate
_exptl_crystal_F_000 2248
_exptl_crystal_size_max 0.8
_exptl_crystal_size_mid 0.8
_exptl_crystal_size_min 0.20
_refine_diff_density_max 1.668
_refine_diff_density_min -1.558
_refine_diff_density_rms 0.108
_refine_ls_extinction_method none
_refine_ls_goodness_of_fit_ref 1.083
_refine_ls_hydrogen_treatment riding
_refine_ls_matrix_type full
_refine_ls_number_parameters 560
_refine_ls_number_reflns 8523
_refine_ls_number_restraints 0
_refine_ls_restrained_S_all 1.083
_refine_ls_R_factor_all 0.0637
_refine_ls_R_factor_gt 0.0531
_refine_ls_shift/su_max 0.001
_refine_ls_shift/su_mean 0.000
_refine_ls_structure_factor_coef Fsqd
_refine_ls_weighting_details 'calc w=1/[\s^2^(Fo^2^)+(0.0457P)^2^+17.9112P] where P=(Fo^2^+2Fc^2^)/3'
_refine_ls_weighting_scheme calc
_refine_ls_wR_factor_gt 0.1150
_refine_ls_wR_factor_ref 0.1201
_reflns_number_gt 7316
_reflns_number_total 8523
_reflns_threshold_expression >2sigma(I)
_cod_data_source_file om100431u_si_002.cif
_cod_data_source_block 6OTf
_cod_original_sg_symbol_H-M P2(1)/c
_cod_database_code 4066386

loop_
_symmetry_equiv_pos_as_xyz
'x, y, z'
'-x, y+1/2, -z+1/2'
'-x, -y, -z'
'x, -y-1/2, z-1/2'

loop_
_atom_site_label
_atom_site_type_symbol
_atom_site_fract_x
_atom_site_fract_y
_atom_site_fract_z
_atom_site_U_iso_or_equiv
_atom_site_adp_type
_atom_site_occupancy
_atom_site_symmetry_multiplicity
_atom_site_calc_flag
_atom_site_refinement_flags
C01 C 1.1222(3) 0.9301(2) 0.1238(3) 0.0213(10) Uani 1 1 d .
C4 C 0.7517(3) 0.9544(3) 0.2636(3) 0.0221(10) Uani 1 1 d .
C001 C 0.4908(4) 1.3390(4) 0.6735(4) 0.0433(14) Uani 1 1 d .
H16A H 0.4815 1.2854 0.6892 0.052 Uiso 1 1 calc R
H17A H 0.4400 1.3619 0.6432 0.052 Uiso 1 1 calc R
C002 C 0.9885(4) 0.7499(4) 0.9493(4) 0.0467(15) Uani 1 1 d .
H16B H 1.0224 0.7847 0.9914 0.056 Uiso 1 1 calc R
H17B H 0.9706 0.7080 0.9796 0.056 Uiso 1 1 calc R
C3 C 0.7389(3) 1.0264(3) 0.2217(3) 0.0251(10) Uani 1 1 d .
H3 H 0.6943 1.0558 0.2210 0.030 Uiso 1 1 calc R
C2 C 0.7916(3) 1.0554(3) 0.1808(3) 0.0308(12) Uani 1 1 d .
C6 C 0.8707(3) 0.9450(4) 0.2203(3) 0.0394(14) Uani 1 1 d .
H6 H 0.9159 0.9172 0.2198 0.047 Uiso 1 1 calc R
C5 C 0.8207(3) 0.9139(3) 0.2611(3) 0.0307(11) Uani 1 1 d .
H5 H 0.8321 0.8651 0.2879 0.037 Uiso 1 1 calc R
C11 C 0.9123(4) 1.0427(5) 0.1417(4) 0.067(2) Uani 1 1 d .
H7A H 0.9305 1.0941 0.1635 0.101 Uiso 1 1 calc R
H7B H 0.8886 1.0458 0.0809 0.101 Uiso 1 1 calc R
H7C H 0.9562 1.0068 0.1539 0.101 Uiso 1 1 calc R
C111 C 0.6353(3) 0.8864(2) 0.1028(3) 0.0167(9) Uani 1 1 d .
C112 C 0.5956(3) 0.9549(2) 0.0666(3) 0.0181(9) Uani 1 1 d .
H13D H 0.5535 0.9732 0.0848 0.022 Uiso 1 1 calc R
C113 C 0.6176(3) 0.9958(3) 0.0043(3) 0.0218(10) Uani 1 1 d .
H12D H 0.5900 1.0410 -0.0195 0.026 Uiso 1 1 calc R
C114 C 0.6804(3) 0.9699(3) -0.0229(3) 0.0269(11) Uani 1 1 d .
H11D H 0.6955 0.9979 -0.0644 0.032 Uiso 1 1 calc R
C115 C 0.7207(3) 0.9020(3) 0.0122(3) 0.0308(12) Uani 1 1 d .
H10D H 0.7627 0.8841 -0.0063 0.037 Uiso 1 1 calc R
C116 C 0.6986(3) 0.8607(3) 0.0746(3) 0.0239(10) Uani 1 1 d .
H9D H 0.7261 0.8154 0.0981 0.029 Uiso 1 1 calc R
C121 C 0.5082(2) 0.8418(2) 0.1720(3) 0.0162(9) Uani 1 1 d .
C122 C 0.4701(3) 0.8927(3) 0.2137(3) 0.0207(10) Uani 1 1 d .
H9E H 0.4994 0.9289 0.2531 0.025 Uiso 1 1 calc R
C123 C 0.3883(3) 0.8898(3) 0.1967(3) 0.0276(11) Uani 1 1 d .
H10E H 0.3631 0.9237 0.2251 0.033 Uiso 1 1 calc R
C124 C 0.3447(3) 0.8367(3) 0.1379(3) 0.0308(11) Uani 1 1 d .
H11E H 0.2901 0.8347 0.1267 0.037 Uiso 1 1 calc R
C125 C 0.3819(3) 0.7866(3) 0.0956(3) 0.0298(11) Uani 1 1 d .
H12E H 0.3522 0.7508 0.0558 0.036 Uiso 1 1 calc R
C126 C 0.4630(3) 0.7891(3) 0.1119(3) 0.0228(10) Uani 1 1 d .
H13E H 0.4877 0.7554 0.0826 0.027 Uiso 1 1 calc R
C131 C 0.6476(2) 0.7417(2) 0.1994(3) 0.0148(9) Uani 1 1 d .
C132 C 0.6337(3) 0.6972(3) 0.1243(3) 0.0185(9) Uani 1 1 d .
H9F H 0.6088 0.7203 0.0717 0.022 Uiso 1 1 calc R
C133 C 0.6568(3) 0.6190(3) 0.1282(3) 0.0221(10) Uani 1 1 d .
H10F H 0.6473 0.5895 0.0783 0.027 Uiso 1 1 calc R
C134 C 0.6941(3) 0.5847(3) 0.2065(3) 0.0234(10) Uani 1 1 d .
H11F H 0.7093 0.5320 0.2089 0.028 Uiso 1 1 calc R
C135 C 0.7086(3) 0.6278(3) 0.2804(3) 0.0246(10) Uani 1 1 d .
H12F H 0.7340 0.6043 0.3326 0.029 Uiso 1 1 calc R
C136 C 0.6853(3) 0.7068(2) 0.2777(3) 0.0174(9) Uani 1 1 d .
H13F H 0.6950 0.7358 0.3280 0.021 Uiso 1 1 calc R
C211 C 0.8202(3) 1.0507(3) 0.4280(3) 0.0202(9) Uani 1 1 d .
C212 C 0.7931(3) 1.1257(3) 0.3967(3) 0.0238(10) Uani 1 1 d .
H9A H 0.7425 1.1416 0.3960 0.029 Uiso 1 1 calc R
C213 C 0.8403(3) 1.1760(3) 0.3671(3) 0.0342(12) Uani 1 1 d .
H10A H 0.8219 1.2258 0.3471 0.041 Uiso 1 1 calc R
C214 C 0.9147(3) 1.1525(3) 0.3671(3) 0.0367(13) Uani 1 1 d .
H11A H 0.9461 1.1860 0.3457 0.044 Uiso 1 1 calc R
C215 C 0.9431(3) 1.0787(4) 0.3990(3) 0.0372(13) Uani 1 1 d .
H12A H 0.9939 1.0634 0.4003 0.045 Uiso 1 1 calc R
C216 C 0.8951(3) 1.0277(3) 0.4292(3) 0.0277(11) Uani 1 1 d .
H13A H 0.9139 0.9782 0.4502 0.033 Uiso 1 1 calc R
C221 C 0.6898(2) 1.0416(2) 0.4963(3) 0.0148(9) Uani 1 1 d .
C222 C 0.6077(2) 1.0375(2) 0.4674(3) 0.0173(9) Uani 1 1 d .
H13B H 0.5831 1.0044 0.4220 0.021 Uiso 1 1 calc R
C223 C 0.5623(3) 1.0828(3) 0.5063(3) 0.0216(10) Uani 1 1 d .
H12B H 0.5074 1.0798 0.4869 0.026 Uiso 1 1 calc R
C224 C 0.5981(3) 1.1322(3) 0.5735(3) 0.0234(10) Uani 1 1 d .
H11B H 0.5676 1.1616 0.6001 0.028 Uiso 1 1 calc R
C225 C 0.6797(3) 1.1379(3) 0.6010(3) 0.0213(10) Uani 1 1 d .
H10B H 0.7039 1.1714 0.6461 0.026 Uiso 1 1 calc R
C226 C 0.7254(3) 1.0942(2) 0.5622(3) 0.0186(9) Uani 1 1 d .
H9B H 0.7801 1.0997 0.5799 0.022 Uiso 1 1 calc R
C231 C 0.8061(2) 0.9126(2) 0.5284(3) 0.0141(8) Uani 1 1 d .
C232 C 0.8124(3) 0.8332(3) 0.5069(3) 0.0207(9) Uani 1 1 d .
H13C H 0.7883 0.8160 0.4514 0.025 Uiso 1 1 calc R
C233 C 0.8542(3) 0.7805(3) 0.5678(3) 0.0231(10) Uani 1 1 d .
H12C H 0.8594 0.7283 0.5523 0.028 Uiso 1 1 calc R
C234 C 0.8884(3) 0.8041(3) 0.6514(3) 0.0213(10) Uani 1 1 d .
H11C H 0.9145 0.7678 0.6926 0.026 Uiso 1 1 calc R
C235 C 0.8832(3) 0.8824(3) 0.6727(3) 0.0235(10) Uani 1 1 d .
H10C H 0.9070 0.8991 0.7285 0.028 Uiso 1 1 calc R
C236 C 0.8431(3) 0.9362(3) 0.6121(3) 0.0194(9) Uani 1 1 d .
H9C H 0.8409 0.9889 0.6274 0.023 Uiso 1 1 calc R
N1 N 0.8560(3) 1.0154(3) 0.1807(3) 0.0395(11) Uani 1 1 d .
O1 O 1.1455(3) 0.8303(2) 0.2441(2) 0.0460(10) Uani 1 1 d .
O2 O 1.0663(2) 0.9444(2) 0.2480(2) 0.0414(9) Uani 1 1 d .
O3 O 1.0144(2) 0.8407(2) 0.1480(2) 0.0421(10) Uani 1 1 d .
F1 F 1.1888(2) 0.9671(2) 0.1571(3) 0.0657(11) Uani 1 1 d .
F2 F 1.13730(19) 0.87617(19) 0.0661(2) 0.0408(7) Uani 1 1 d .
F3 F 1.0700(2) 0.9802(2) 0.0732(3) 0.0615(11) Uani 1 1 d .
P1 P 0.61591(6) 0.84393(6) 0.19716(6) 0.0134(2) Uani 1 1 d .
P2 P 0.74944(6) 0.98011(6) 0.44689(6) 0.0129(2) Uani 1 1 d .
S1 S 1.08306(8) 0.88043(8) 0.19892(8) 0.0310(3) Uani 1 1 d .
Pd1 Pd 0.679919(18) 0.909942(18) 0.324114(19) 0.01176(10) Uani 1 1 d .
Cl01 Cl 0.55096(10) 1.33674(8) 0.60575(10) 0.0452(4) Uani 1 1 d .
Cl1 Cl 0.60385(6) 0.84237(6) 0.40059(6) 0.0173(2) Uani 1 1 d .
Cl02 Cl 0.53336(12) 1.39416(9) 0.76710(10) 0.0573(5) Uani 1 1 d .
Cl03 Cl 0.90565(12) 0.80371(11) 0.88684(11) 0.0662(5) Uani 1 1 d .
Cl04 Cl 1.04060(17) 0.7106(2) 0.88787(14) 0.1364(14) Uani 1 1 d .
Cl21 Cl 0.77496(9) 1.14488(9) 0.12994(10) 0.0455(4) Uani 1 1 d .

loop_
_atom_site_aniso_label
_atom_site_aniso_U_11
_atom_site_aniso_U_22
_atom_site_aniso_U_33
_atom_site_aniso_U_23
_atom_site_aniso_U_13
_atom_site_aniso_U_12
C01 0.014(2) 0.012(2) 0.039(3) 0.0019(19) 0.011(2) -0.0053(17)
C4 0.023(2) 0.031(3) 0.012(2) -0.0026(19) 0.0037(18) -0.005(2)
C001 0.056(4) 0.043(3) 0.037(3) -0.014(3) 0.023(3) -0.014(3)
C002 0.053(4) 0.056(4) 0.029(3) 0.001(3) 0.009(3) 0.000(3)
C3 0.026(3) 0.029(3) 0.021(2) -0.003(2) 0.009(2) -0.003(2)
C2 0.033(3) 0.044(3) 0.017(2) 0.001(2) 0.011(2) -0.009(2)
C6 0.031(3) 0.059(4) 0.031(3) 0.011(3) 0.013(2) 0.016(3)
C5 0.030(3) 0.038(3) 0.026(3) 0.004(2) 0.012(2) 0.007(2)
C11 0.029(3) 0.125(7) 0.056(4) 0.006(4) 0.024(3) 0.030(4)
C111 0.019(2) 0.018(2) 0.014(2) -0.0019(17) 0.0053(17) 0.0006(17)
C112 0.017(2) 0.018(2) 0.019(2) -0.0012(18) 0.0038(18) 0.0030(18)
C113 0.025(2) 0.022(2) 0.016(2) 0.0062(18) 0.0025(18) 0.0046(19)
C114 0.035(3) 0.032(3) 0.017(2) 0.007(2) 0.014(2) 0.008(2)
C115 0.035(3) 0.039(3) 0.025(3) 0.009(2) 0.020(2) 0.018(2)
C116 0.031(3) 0.026(2) 0.016(2) 0.0069(19) 0.009(2) 0.013(2)
C121 0.019(2) 0.015(2) 0.014(2) 0.0050(17) 0.0049(17) 0.0038(18)
C122 0.025(2) 0.024(2) 0.012(2) -0.0016(18) 0.0043(18) 0.0072(19)
C123 0.026(3) 0.038(3) 0.021(2) 0.006(2) 0.010(2) 0.017(2)
C124 0.023(3) 0.035(3) 0.034(3) 0.012(2) 0.008(2) 0.004(2)
C125 0.022(3) 0.025(3) 0.037(3) -0.005(2) 0.001(2) -0.005(2)
C126 0.023(2) 0.017(2) 0.028(3) -0.0042(19) 0.006(2) 0.0035(19)
C131 0.017(2) 0.012(2) 0.017(2) -0.0005(16) 0.0061(17) 0.0013(17)
C132 0.018(2) 0.022(2) 0.013(2) -0.0013(17) 0.0020(17) 0.0040(18)
C133 0.022(2) 0.025(2) 0.020(2) -0.0090(19) 0.0079(19) -0.0018(19)
C134 0.029(3) 0.013(2) 0.032(3) -0.0008(19) 0.015(2) 0.0026(19)
C135 0.030(3) 0.024(2) 0.020(2) 0.0065(19) 0.006(2) 0.007(2)
C136 0.024(2) 0.016(2) 0.013(2) -0.0020(17) 0.0073(18) 0.0012(18)
C211 0.019(2) 0.026(2) 0.016(2) -0.0013(18) 0.0056(18) -0.0089(19)
C212 0.031(3) 0.019(2) 0.023(2) -0.0036(19) 0.011(2) -0.006(2)
C213 0.047(3) 0.029(3) 0.032(3) -0.002(2) 0.019(3) -0.009(2)
C214 0.040(3) 0.040(3) 0.031(3) 0.003(2) 0.012(2) -0.021(3)
C215 0.019(3) 0.059(4) 0.032(3) 0.007(3) 0.006(2) -0.004(2)
C216 0.023(2) 0.038(3) 0.020(2) 0.009(2) 0.004(2) -0.004(2)
C221 0.021(2) 0.012(2) 0.014(2) 0.0039(16) 0.0093(17) 0.0008(17)
C222 0.019(2) 0.012(2) 0.020(2) 0.0034(17) 0.0047(18) 0.0018(17)
C223 0.016(2) 0.019(2) 0.030(3) 0.0068(19) 0.0080(19) 0.0038(18)
C224 0.028(3) 0.017(2) 0.030(3) 0.003(2) 0.016(2) 0.008(2)
C225 0.030(3) 0.015(2) 0.018(2) 0.0007(18) 0.0056(19) 0.0062(19)
C226 0.022(2) 0.015(2) 0.018(2) 0.0001(18) 0.0041(18) 0.0011(18)
C231 0.013(2) 0.016(2) 0.015(2) 0.0014(17) 0.0064(16) -0.0010(17)
C232 0.021(2) 0.022(2) 0.018(2) -0.0058(18) 0.0041(18) 0.0000(19)
C233 0.024(2) 0.014(2) 0.031(3) 0.0001(19) 0.008(2) 0.0029(19)
C234 0.022(2) 0.023(2) 0.020(2) 0.0057(19) 0.0067(19) 0.0039(19)
C235 0.025(2) 0.028(2) 0.015(2) 0.0004(19) 0.0028(19) -0.001(2)
C236 0.025(2) 0.015(2) 0.017(2) -0.0015(17) 0.0042(18) -0.0006(18)
N1 0.035(3) 0.054(3) 0.032(2) 0.015(2) 0.013(2) 0.004(2)
O1 0.060(3) 0.042(2) 0.029(2) -0.0024(18) 0.0016(19) 0.016(2)
O2 0.037(2) 0.045(2) 0.043(2) -0.0209(19) 0.0113(18) -0.0012(18)
O3 0.039(2) 0.041(2) 0.044(2) -0.0087(18) 0.0081(18) -0.0211(18)
F1 0.052(2) 0.061(2) 0.094(3) -0.026(2) 0.035(2) -0.031(2)
F2 0.0425(18) 0.0458(18) 0.0358(17) -0.0002(15) 0.0143(14) 0.0048(15)
F3 0.068(3) 0.051(2) 0.074(3) 0.029(2) 0.033(2) 0.0200(19)
P1 0.0165(5) 0.0144(5) 0.0092(5) -0.0001(4) 0.0037(4) 0.0030(4)
P2 0.0138(5) 0.0144(5) 0.0109(5) 0.0001(4) 0.0042(4) -0.0013(4)
S1 0.0330(7) 0.0299(6) 0.0275(7) -0.0064(5) 0.0050(5) -0.0046(5)
Pd1 0.01348(16) 0.01350(16) 0.00874(16) -0.00081(12) 0.00392(12) 0.00075(13)
Cl01 0.0728(10) 0.0271(7) 0.0498(8) -0.0033(6) 0.0400(8) -0.0043(7)
Cl1 0.0226(5) 0.0179(5) 0.0127(5) -0.0019(4) 0.0073(4) -0.0052(4)
Cl02 0.0962(13) 0.0383(8) 0.0392(8) -0.0146(7) 0.0225(9) -0.0062(8)
Cl03 0.0918(14) 0.0689(11) 0.0422(9) 0.0299(8) 0.0264(9) 0.0243(10)
Cl04 0.122(2) 0.243(4) 0.0466(12) 0.0052(17) 0.0284(13) 0.103(2)
Cl21 0.0446(8) 0.0465(8) 0.0486(8) 0.0183(7) 0.0188(7) -0.0017(7)

loop_
_atom_type_symbol
_atom_type_description
_atom_type_scat_dispersion_real
_atom_type_scat_dispersion_imag
_atom_type_scat_source
C C 0.0033 0.0016 'International Tables Vol C Tables 4.2.6.8 and 6.1.1.4'
H H 0.0000 0.0000 'International Tables Vol C Tables 4.2.6.8 and 6.1.1.4'
N N 0.0061 0.0033 'International Tables Vol C Tables 4.2.6.8 and 6.1.1.4'
O O 0.0106 0.0060 'International Tables Vol C Tables 4.2.6.8 and 6.1.1.4'
F F 0.0171 0.0103 'International Tables Vol C Tables 4.2.6.8 and 6.1.1.4'
P P 0.1023 0.0942 'International Tables Vol C Tables 4.2.6.8 and 6.1.1.4'
S S 0.1246 0.1234 'International Tables Vol C Tables 4.2.6.8 and 6.1.1.4'
Pd Pd -0.9988 1.0072 'International Tables Vol C Tables 4.2.6.8 and 6.1.1.4'
Cl Cl 0.1484 0.1585 'International Tables Vol C Tables 4.2.6.8 and 6.1.1.4'

loop_
_geom_angle_atom_site_label_1
_geom_angle_atom_site_label_2
_geom_angle_atom_site_label_3
_geom_angle
F1 C01 F3 109.1(4)
F1 C01 F2 105.6(4)
F3 C01 F2 103.3(4)
F1 C01 S1 115.1(4)
F3 C01 S1 112.7(3)
F2 C01 S1 110.2(3)
C3 C4 C5 115.6(4)
C3 C4 Pd1 123.3(4)
C5 C4 Pd1 121.1(4)
Cl01 C001 Cl02 112.1(3)
Cl01 C001 H16A 109.2
Cl02 C001 H16A 109.2
Cl01 C001 H17A 109.2
Cl02 C001 H17A 109.2
H16A C001 H17A 107.9
Cl04 C002 Cl03 111.3(3)
Cl04 C002 H16B 109.4
Cl03 C002 H16B 109.4
Cl04 C002 H17B 109.4
Cl03 C002 H17B 109.4
H16B C002 H17B 108.0
C4 C3 C2 121.0(5)
C4 C3 H3 119.5
C2 C3 H3 119.5
N1 C2 C3 121.2(5)
N1 C2 Cl21 118.6(4)
C3 C2 Cl21 120.2(4)
N1 C6 C5 121.1(5)
N1 C6 H6 119.4
C5 C6 H6 119.4
C6 C5 C4 121.2(5)
C6 C5 H5 119.4
C4 C5 H5 119.4
N1 C11 H7A 109.5
N1 C11 H7B 109.5
H7A C11 H7B 109.5
N1 C11 H7C 109.5
H7A C11 H7C 109.5
H7B C11 H7C 109.5
C112 C111 C116 118.2(4)
C112 C111 P1 119.4(3)
C116 C111 P1 121.5(3)
C113 C112 C111 121.0(4)
C113 C112 H13D 119.5
C111 C112 H13D 119.5
C112 C113 C114 120.3(4)
C112 C113 H12D 119.8
C114 C113 H12D 119.8
C113 C114 C115 119.7(4)
C113 C114 H11D 120.2
C115 C114 H11D 120.2
C116 C115 C114 120.1(4)
C116 C115 H10D 120.0
C114 C115 H10D 120.0
C115 C116 C111 120.8(4)
C115 C116 H9D 119.6
C111 C116 H9D 119.6
C122 C121 C126 118.9(4)
C122 C121 P1 120.0(3)
C126 C121 P1 121.1(3)
C121 C122 C123 120.3(4)
C121 C122 H9E 119.8
C123 C122 H9E 119.8
C124 C123 C122 120.0(4)
C124 C123 H10E 120.0
C122 C123 H10E 120.0
C123 C124 C125 120.1(5)
C123 C124 H11E 119.9
C125 C124 H11E 119.9
C124 C125 C126 120.4(5)
C124 C125 H12E 119.8
C126 C125 H12E 119.8
C125 C126 C121 120.3(4)
C125 C126 H13E 119.9
C121 C126 H13E 119.9
C136 C131 C132 119.5(4)
C136 C131 P1 119.0(3)
C132 C131 P1 121.5(3)
C133 C132 C131 120.1(4)
C133 C132 H9F 119.9
C131 C132 H9F 119.9
C132 C133 C134 120.0(4)
C132 C133 H10F 120.0
C134 C133 H10F 120.0
C135 C134 C133 120.4(4)
C135 C134 H11F 119.8
C133 C134 H11F 119.8
C134 C135 C136 120.4(4)
C134 C135 H12F 119.8
C136 C135 H12F 119.8
C131 C136 C135 119.5(4)
C131 C136 H13F 120.2
C135 C136 H13F 120.2
C216 C211 C212 119.2(4)
C216 C211 P2 121.2(4)
C212 C211 P2 118.5(3)
C213 C212 C211 120.7(5)
C213 C212 H9A 119.6
C211 C212 H9A 119.6
C214 C213 C212 120.0(5)
C214 C213 H10A 120.0
C212 C213 H10A 120.0
C213 C214 C215 120.0(5)
C213 C214 H11A 120.0
C215 C214 H11A 120.0
C214 C215 C216 120.0(5)
C214 C215 H12A 120.0
C216 C215 H12A 120.0
C211 C216 C215 120.0(5)
C211 C216 H13A 120.0
C215 C216 H13A 120.0
C222 C221 C226 119.0(4)
C222 C221 P2 120.0(3)
C226 C221 P2 121.0(3)
C221 C222 C223 120.1(4)
C221 C222 H13B 120.0
C223 C222 H13B 120.0
C224 C223 C222 120.4(4)
C224 C223 H12B 119.8
C222 C223 H12B 119.8
C223 C224 C225 119.7(4)
C223 C224 H11B 120.2
C225 C224 H11B 120.2
C226 C225 C224 120.6(4)
C226 C225 H10B 119.7
C224 C225 H10B 119.7
C225 C226 C221 120.2(4)
C225 C226 H9B 119.9
C221 C226 H9B 119.9
C236 C231 C232 118.2(4)
C236 C231 P2 122.7(3)
C232 C231 P2 119.1(3)
C233 C232 C231 120.4(4)
C233 C232 H13C 119.8
C231 C232 H13C 119.8
C232 C233 C234 120.9(4)
C232 C233 H12C 119.6
C234 C233 H12C 119.6
C233 C234 C235 119.0(4)
C233 C234 H11C 120.5
C235 C234 H11C 120.5
C236 C235 C234 120.7(4)
C236 C235 H10C 119.6
C234 C235 H10C 119.6
C235 C236 C231 120.8(4)
C235 C236 H9C 119.6
C231 C236 H9C 119.6
C2 N1 C6 119.9(5)
C2 N1 C11 123.6(5)
C6 N1 C11 116.5(5)
C131 P1 C111 105.04(19)
C131 P1 C121 106.32(19)
C111 P1 C121 104.99(19)
C131 P1 Pd1 111.80(14)
C111 P1 Pd1 113.58(14)
C121 P1 Pd1 114.34(14)
C231 P2 C211 106.1(2)
C231 P2 C221 107.45(18)
C211 P2 C221 102.4(2)
C231 P2 Pd1 110.33(14)
C211 P2 Pd1 113.68(14)
C221 P2 Pd1 116.12(14)
O1 S1 O3 115.1(3)
O1 S1 O2 114.7(2)
O3 S1 O2 113.9(2)
O1 S1 C01 103.9(2)
O3 S1 C01 104.8(2)
O2 S1 C01 102.4(2)
C4 Pd1 P1 87.35(13)
C4 Pd1 P2 88.96(13)
P1 Pd1 P2 176.30(4)
C4 Pd1 Cl1 172.88(14)
P1 Pd1 Cl1 91.98(4)
P2 Pd1 Cl1 91.71(4)

loop_
_geom_bond_atom_site_label_1
_geom_bond_atom_site_label_2
_geom_bond_distance
C01 F1 1.305(5)
C01 F3 1.345(6)
C01 F2 1.392(5)
C01 S1 1.786(5)
C4 C3 1.384(7)
C4 C5 1.409(7)
C4 Pd1 1.972(4)
C001 Cl01 1.746(6)
C001 Cl02 1.763(6)
C001 H16A 0.9700
C001 H17A 0.9700
C002 Cl04 1.684(6)
C002 Cl03 1.774(6)
C002 H16B 0.9700
C002 H17B 0.9700
C3 C2 1.385(7)
C3 H3 0.9300
C2 N1 1.326(7)
C2 Cl21 1.712(6)
C6 N1 1.345(7)
C6 C5 1.360(7)
C6 H6 0.9300
C5 H5 0.9300
C11 N1 1.407(8)
C11 H7A 0.9600
C11 H7B 0.9600
C11 H7C 0.9600
C111 C112 1.396(6)
C111 C116 1.396(6)
C111 P1 1.823(4)
C112 C113 1.376(6)
C112 H13D 0.9300
C113 C114 1.382(6)
C113 H12D 0.9300
C114 C115 1.386(7)
C114 H11D 0.9300
C115 C116 1.384(6)
C115 H10D 0.9300
C116 H9D 0.9300
C121 C122 1.388(6)
C121 C126 1.394(6)
C121 P1 1.828(4)
C122 C123 1.392(7)
C122 H9E 0.9300
C123 C124 1.376(7)
C123 H10E 0.9300
C124 C125 1.377(7)
C124 H11E 0.9300
C125 C126 1.381(7)
C125 H12E 0.9300
C126 H13E 0.9300
C131 C136 1.392(6)
C131 C132 1.399(6)
C131 P1 1.817(4)
C132 C133 1.381(6)
C132 H9F 0.9300
C133 C134 1.385(7)
C133 H10F 0.9300
C134 C135 1.369(7)
C134 H11F 0.9300
C135 C136 1.397(6)
C135 H12F 0.9300
C136 H13F 0.9300
C211 C216 1.374(7)
C211 C212 1.401(7)
C211 P2 1.821(4)
C212 C213 1.376(7)
C212 H9A 0.9300
C213 C214 1.375(8)
C213 H10A 0.9300
C214 C215 1.390(8)
C214 H11A 0.9300
C215 C216 1.398(7)
C215 H12A 0.9300
C216 H13A 0.9300
C221 C222 1.392(6)
C221 C226 1.397(6)
C221 P2 1.829(4)
C222 C223 1.392(6)
C222 H13B 0.9300
C223 C224 1.378(7)
C223 H12B 0.9300
C224 C225 1.383(7)
C224 H11B 0.9300
C225 C226 1.380(6)
C225 H10B 0.9300
C226 H9B 0.9300
C231 C236 1.392(6)
C231 C232 1.403(6)
C231 P2 1.818(4)
C232 C233 1.380(6)
C232 H13C 0.9300
C233 C234 1.382(7)
C233 H12C 0.9300
C234 C235 1.382(6)
C234 H11C 0.9300
C235 C236 1.379(6)
C235 H10C 0.9300
C236 H9C 0.9300
O1 S1 1.418(4)
O2 S1 1.430(4)
O3 S1 1.424(4)
P1 Pd1 2.3378(11)
P2 Pd1 2.3473(11)
Pd1 Cl1 2.3791(10)

loop_
_geom_torsion_atom_site_label_1
_geom_torsion_atom_site_label_2
_geom_torsion_atom_site_label_3
_geom_torsion_atom_site_label_4
_geom_torsion
C5 C4 C3 C2 -0.2(7)
Pd1 C4 C3 C2 179.4(4)
C4 C3 C2 N1 -0.2(7)
C4 C3 C2 Cl21 -179.6(4)
N1 C6 C5 C4 -0.2(8)
C3 C4 C5 C6 0.4(7)
Pd1 C4 C5 C6 -179.2(4)
C116 C111 C112 C113 0.5(6)
P1 C111 C112 C113 169.4(3)
C111 C112 C113 C114 -0.7(7)
C112 C113 C114 C115 0.7(7)
C113 C114 C115 C116 -0.6(8)
C114 C115 C116 C111 0.4(8)
C112 C111 C116 C115 -0.4(7)
P1 C111 C116 C115 -169.1(4)
C126 C121 C122 C123 1.3(6)
P1 C121 C122 C123 -178.1(3)
C121 C122 C123 C124 -0.5(7)
C122 C123 C124 C125 -0.2(7)
C123 C124 C125 C126 0.1(8)
C124 C125 C126 C121 0.7(7)
C122 C121 C126 C125 -1.4(7)
P1 C121 C126 C125 178.0(4)
C136 C131 C132 C133 0.4(6)
P1 C131 C132 C133 -178.4(3)
C131 C132 C133 C134 -0.2(7)
C132 C133 C134 C135 -0.2(7)
C133 C134 C135 C136 0.5(7)
C132 C131 C136 C135 -0.1(6)
P1 C131 C136 C135 178.7(3)
C134 C135 C136 C131 -0.4(7)
C216 C211 C212 C213 0.4(7)
P2 C211 C212 C213 -168.4(4)
C211 C212 C213 C214 0.7(7)
C212 C213 C214 C215 -1.6(8)
C213 C214 C215 C216 1.5(8)
C212 C211 C216 C215 -0.5(7)
P2 C211 C216 C215 168.0(4)
C214 C215 C216 C211 -0.5(8)
C226 C221 C222 C223 -2.7(6)
P2 C221 C222 C223 178.4(3)
C221 C222 C223 C224 0.2(6)
C222 C223 C224 C225 1.4(7)
C223 C224 C225 C226 -0.4(7)
C224 C225 C226 C221 -2.2(7)
C222 C221 C226 C225 3.7(6)
P2 C221 C226 C225 -177.5(3)
C236 C231 C232 C233 0.2(6)
P2 C231 C232 C233 -179.1(3)
C231 C232 C233 C234 2.0(7)
C232 C233 C234 C235 -2.8(7)
C233 C234 C235 C236 1.3(7)
C234 C235 C236 C231 0.9(7)
C232 C231 C236 C235 -1.6(6)
P2 C231 C236 C235 177.7(3)
C3 C2 N1 C6 0.4(8)
Cl21 C2 N1 C6 179.9(4)
C3 C2 N1 C11 -178.8(6)
Cl21 C2 N1 C11 0.7(8)
C5 C6 N1 C2 -0.3(8)
C5 C6 N1 C11 179.0(6)
C136 C131 P1 C111 141.7(3)
C132 C131 P1 C111 -39.5(4)
C136 C131 P1 C121 -107.3(4)
C132 C131 P1 C121 71.5(4)
C136 C131 P1 Pd1 18.1(4)
C132 C131 P1 Pd1 -163.1(3)
C112 C111 P1 C131 159.4(3)
C116 C111 P1 C131 -32.1(4)
C112 C111 P1 C121 47.5(4)
C116 C111 P1 C121 -144.0(4)
C112 C111 P1 Pd1 -78.1(4)
C116 C111 P1 Pd1 90.4(4)
C122 C121 P1 C131 139.6(3)
C126 C121 P1 C131 -39.8(4)
C122 C121 P1 C111 -109.4(4)
C126 C121 P1 C111 71.2(4)
C122 C121 P1 Pd1 15.7(4)
C126 C121 P1 Pd1 -163.7(3)
C236 C231 P2 C211 66.6(4)
C232 C231 P2 C211 -114.1(3)
C236 C231 P2 C221 -42.4(4)
C232 C231 P2 C221 136.9(3)
C236 C231 P2 Pd1 -169.8(3)
C232 C231 P2 Pd1 9.4(4)
C216 C211 P2 C231 37.0(4)
C212 C211 P2 C231 -154.4(3)
C216 C211 P2 C221 149.6(4)
C212 C211 P2 C221 -41.9(4)
C216 C211 P2 Pd1 -84.4(4)
C212 C211 P2 Pd1 84.1(4)
C222 C221 P2 C231 -116.2(3)
C226 C221 P2 C231 64.9(4)
C222 C221 P2 C211 132.2(3)
C226 C221 P2 C211 -46.6(4)
C222 C221 P2 Pd1 7.8(4)
C226 C221 P2 Pd1 -171.0(3)
F1 C01 S1 O1 -55.1(4)
F3 C01 S1 O1 179.0(3)
F2 C01 S1 O1 64.2(4)
F1 C01 S1 O3 -176.2(4)
F3 C01 S1 O3 57.9(4)
F2 C01 S1 O3 -57.0(4)
F1 C01 S1 O2 64.6(4)
F3 C01 S1 O2 -61.3(4)
F2 C01 S1 O2 -176.1(3)
C3 C4 Pd1 P1 92.8(4)
C5 C4 Pd1 P1 -87.6(4)
C3 C4 Pd1 P2 -87.0(4)
C5 C4 Pd1 P2 92.6(4)
C3 C4 Pd1 Cl1 177.5(8)
C5 C4 Pd1 Cl1 -2.9(13)
C131 P1 Pd1 C4 99.4(2)
C111 P1 Pd1 C4 -19.3(2)
C121 P1 Pd1 C4 -139.8(2)
C131 P1 Pd1 P2 102.7(6)
C111 P1 Pd1 P2 -16.0(7)
C121 P1 Pd1 P2 -136.4(6)
C131 P1 Pd1 Cl1 -73.54(15)
C111 P1 Pd1 Cl1 167.81(15)
C121 P1 Pd1 Cl1 47.33(15)
C231 P2 Pd1 C4 -109.69(19)
C211 P2 Pd1 C4 9.4(2)
C221 P2 Pd1 C4 127.8(2)
C231 P2 Pd1 P1 -113.0(6)
C211 P2 Pd1 P1 6.0(7)
C221 P2 Pd1 P1 124.4(6)
C231 P2 Pd1 Cl1 63.22(14)
C211 P2 Pd1 Cl1 -177.73(17)
C221 P2 Pd1 Cl1 -59.31(15)
